data_7221769
loop_
_publ_author_name
'Zhang, Na'
'Zhang, Jian-Yong'
'Jia, qin xiang'
'Deng, Wei'
'Gao, En-Qing'

_publ_section_title
;
 Solvent-controlled Structural Diversity Observed in Three Cu(II) MOFs
 with 2,2'-dinitro-biphenyl-4,4'-dicarboxylate Ligand: Synthesis,
 Structures and Magnetism
;
_journal_name_full 'RSC Adv.'
_journal_paper_doi 10.1039/C5RA10459A
_journal_year 2015
_chemical_formula_sum 'C30 H48 Cu N6 O15'
_chemical_formula_weight 796.28
_chemical_name_systematic
; 
 ? 
;
_space_group_IT_number 148
_symmetry_cell_setting hexagonal
_symmetry_space_group_name_Hall '-R 3'
_symmetry_space_group_name_H-M 'R -3 :H'
_atom_sites_solution_hydrogens geom
_atom_sites_solution_primary direct
_atom_sites_solution_secondary difmap
_audit_creation_method SHELXL-97
_audit_update_record
;
2015-07-22 deposited with the CCDC.
2015-08-11 downloaded from the CCDC.
;
_cell_angle_alpha 90.00
_cell_angle_beta 90.00
_cell_angle_gamma 120.00
_cell_formula_units_Z 18
_cell_length_a 45.646(7)
_cell_length_b 45.646(7)
_cell_length_c 10.915(2)
_cell_measurement_reflns_used 12276
_cell_measurement_temperature 153(2)
_cell_measurement_theta_max 69.758
_cell_measurement_theta_min 3.866
_cell_volume 19695(6)
_computing_cell_refinement 'Bruker XSCANS'
_computing_data_collection 'Bruker XSCANS'
_computing_data_reduction 'Bruker SHELXTL'
_computing_molecular_graphics 'Bruker SHELXTL'
_computing_publication_material 'Bruker SHELXTL'
_computing_structure_refinement 'Bruker SHELXTL'
_computing_structure_solution 'Bruker SHELXTL'
_diffrn_ambient_temperature 153(2)
_diffrn_measured_fraction_theta_full 0.989
_diffrn_measured_fraction_theta_max 0.989
_diffrn_measurement_device_type 'Bruker P4'
_diffrn_measurement_method '\w scans'
_diffrn_radiation_monochromator graphite
_diffrn_radiation_source 'sealed tube'
_diffrn_radiation_type MoK\a
_diffrn_radiation_wavelength 0.71073
_diffrn_reflns_av_R_equivalents 0.0328
_diffrn_reflns_av_sigmaI/netI 0.0290
_diffrn_reflns_limit_h_max 42
_diffrn_reflns_limit_h_min -54
_diffrn_reflns_limit_k_max 54
_diffrn_reflns_limit_k_min -38
_diffrn_reflns_limit_l_max 12
_diffrn_reflns_limit_l_min -12
_diffrn_reflns_number 22302
_diffrn_reflns_theta_full 25.01
_diffrn_reflns_theta_max 25.01
_diffrn_reflns_theta_min 1.78
_exptl_absorpt_coefficient_mu 0.563
_exptl_absorpt_correction_T_max 0.8814
_exptl_absorpt_correction_T_min 0.8360
_exptl_absorpt_correction_type multi-scan
_exptl_absorpt_process_details SADABS
_exptl_crystal_colour blue
_exptl_crystal_density_diffrn 1.208
_exptl_crystal_density_method 'not measured'
_exptl_crystal_description block
_exptl_crystal_F_000 7542
_exptl_crystal_size_max 0.33
_exptl_crystal_size_mid 0.25
_exptl_crystal_size_min 0.23
_platon_squeeze_details
;
;
_refine_diff_density_max 1.086
_refine_diff_density_min -0.914
_refine_diff_density_rms 0.076
_refine_ls_extinction_method none
_refine_ls_goodness_of_fit_ref 1.088
_refine_ls_hydrogen_treatment mixed
_refine_ls_matrix_type full
_refine_ls_number_parameters 289
_refine_ls_number_reflns 7632
_refine_ls_number_restraints 0
_refine_ls_restrained_S_all 1.088
_refine_ls_R_factor_all 0.0719
_refine_ls_R_factor_gt 0.0677
_refine_ls_shift/su_max 0.002
_refine_ls_shift/su_mean 0.000
_refine_ls_structure_factor_coef Fsqd
_refine_ls_weighting_details 'calc w=1/[\s^2^(Fo^2^)+(0.1451P)^2^+11.2650P] where P=(Fo^2^+2Fc^2^)/3'
_refine_ls_weighting_scheme calc
_refine_ls_wR_factor_gt 0.1971
_refine_ls_wR_factor_ref 0.2016
_reflns_number_gt 6617
_reflns_number_total 7632
_reflns_threshold_expression >2sigma(I)
_cod_data_source_file c5ra10459a2.cif
_cod_data_source_block 1
_cod_original_sg_symbol_H-M R-3
_cod_database_code 7221769

loop_
_symmetry_equiv_pos_as_xyz
'x, y, z'
'-y, x-y, z'
'-x+y, -x, z'
'x+2/3, y+1/3, z+1/3'
'-y+2/3, x-y+1/3, z+1/3'
'-x+y+2/3, -x+1/3, z+1/3'
'x+1/3, y+2/3, z+2/3'
'-y+1/3, x-y+2/3, z+2/3'
'-x+y+1/3, -x+2/3, z+2/3'
'-x, -y, -z'
'y, -x+y, -z'
'x-y, x, -z'
'-x+2/3, -y+1/3, -z+1/3'
'y+2/3, -x+y+1/3, -z+1/3'
'x-y+2/3, x+1/3, -z+1/3'
'-x+1/3, -y+2/3, -z+2/3'
'y+1/3, -x+y+2/3, -z+2/3'
'x-y+1/3, x+2/3, -z+2/3'

loop_
_atom_site_label
_atom_site_type_symbol
_atom_site_fract_x
_atom_site_fract_y
_atom_site_fract_z
_atom_site_U_iso_or_equiv
_atom_site_adp_type
_atom_site_occupancy
_atom_site_symmetry_multiplicity
_atom_site_calc_flag
_atom_site_refinement_flags
Cu1 Cu 0.154622(7) 0.309266(8) 0.41905(3) 0.03857(17) Uani 1 1 d .
O1 O 0.11423(5) 0.28898(5) 0.3160(2) 0.0550(6) Uani 1 1 d .
C1 C 0.11196(7) 0.30266(8) 0.2190(3) 0.0512(7) Uani 1 1 d .
C2 C 0.07860(7) 0.28483(8) 0.1531(3) 0.0505(7) Uani 1 1 d .
C8 C -0.01661(6) 0.23549(7) -0.0316(3) 0.0443(6) Uani 1 1 d .
C6 C 0.04364(6) 0.28160(7) -0.0133(3) 0.0441(6) Uani 1 1 d .
C5 C 0.01668(6) 0.25182(7) 0.0315(3) 0.0435(6) Uani 1 1 d .
C7 C 0.07458(7) 0.29801(7) 0.0455(3) 0.0447(6) Uani 1 1 d .
H7A H 0.0924 0.3177 0.0127 0.054 Uiso 1 1 calc R
C3 C 0.05271(9) 0.25486(10) 0.1994(4) 0.0733(12) Uani 1 1 d .
H3A H 0.0559 0.2452 0.2695 0.088 Uiso 1 1 calc R
C4 C 0.02178(8) 0.23945(8) 0.1389(3) 0.0637(9) Uani 1 1 d .
O5 O 0.06725(12) 0.30686(14) -0.1907(4) 0.0660(13) Uani 0.50 1 d P
O6 O 0.01519(11) 0.29171(12) -0.1648(4) 0.0607(12) Uani 0.50 1 d P
N1 N 0.04221(12) 0.29511(14) -0.1270(5) 0.0518(12) Uani 0.50 1 d P
O2 O 0.13487(5) 0.32952(6) 0.1708(2) 0.0547(5) Uani 1 1 d .
C10 C -0.07459(7) 0.22344(7) -0.0449(3) 0.0460(6) Uani 1 1 d .
H10A H -0.0924 0.2251 -0.0116 0.055 Uiso 1 1 calc R
C11 C -0.07843(7) 0.20638(8) -0.1543(3) 0.0510(7) Uani 1 1 d .
C9 C -0.04365(6) 0.23782(7) 0.0130(3) 0.0438(6) Uani 1 1 d .
C12 C -0.05261(9) 0.20242(12) -0.1991(4) 0.0745(12) Uani 1 1 d .
H12A H -0.0558 0.1895 -0.2690 0.089 Uiso 1 1 calc R
C13 C -0.02178(8) 0.21780(11) -0.1395(3) 0.0637(10) Uani 1 1 d .
OW1 O 0.13448(9) 0.26914(8) 0.5472(3) 0.0912(10) Uani 1 1 d .
C14 C -0.11191(7) 0.19075(7) -0.2192(3) 0.0503(7) Uani 1 1 d .
O4 O -0.11419(5) 0.17484(6) -0.3166(2) 0.0549(6) Uani 1 1 d .
O3 O -0.13482(5) 0.19479(6) -0.1710(2) 0.0546(5) Uani 1 1 d .
N2' N 0.00118(12) 0.20772(16) -0.1813(5) 0.0616(15) Uani 0.50 1 d P
O7' O 0.02770(12) 0.21595(17) -0.1273(7) 0.091(2) Uani 0.50 1 d P
O8' O -0.0035(2) 0.1947(4) -0.2825(9) 0.176(6) Uani 0.50 1 d P
N2 N -0.04208(12) 0.25301(14) 0.1269(4) 0.0480(11) Uani 0.50 1 d P
O8 O -0.06741(12) 0.23937(15) 0.1916(4) 0.0644(13) Uani 0.50 1 d P
N1' N -0.00112(12) 0.20665(14) 0.1829(5) 0.0559(14) Uani 0.50 1 d P
O7 O -0.01516(10) 0.27658(12) 0.1649(4) 0.0592(12) Uani 0.50 1 d P
O6' O -0.02759(12) 0.18817(13) 0.1264(6) 0.089(2) Uani 0.50 1 d P
O5' O 0.00345(19) 0.1977(3) 0.2810(8) 0.164(5) Uani 0.50 1 d P

loop_
_atom_site_aniso_label
_atom_site_aniso_U_11
_atom_site_aniso_U_22
_atom_site_aniso_U_33
_atom_site_aniso_U_23
_atom_site_aniso_U_13
_atom_site_aniso_U_12
Cu1 0.0321(2) 0.0525(2) 0.0382(2) -0.00853(12) -0.00428(11) 0.02646(16)
O1 0.0378(10) 0.0511(11) 0.0630(13) -0.0020(9) -0.0312(9) 0.0124(9)
C1 0.0341(13) 0.0567(17) 0.0606(17) -0.0048(13) -0.0236(13) 0.0210(13)
C2 0.0389(14) 0.0497(15) 0.0548(16) -0.0028(12) -0.0246(12) 0.0161(12)
C8 0.0292(12) 0.0496(15) 0.0458(14) -0.0113(11) -0.0184(10) 0.0136(11)
C6 0.0286(12) 0.0531(15) 0.0442(14) -0.0007(11) -0.0131(10) 0.0156(11)
C5 0.0298(12) 0.0513(15) 0.0453(14) -0.0078(11) -0.0187(10) 0.0171(11)
C7 0.0294(12) 0.0476(14) 0.0514(15) -0.0040(11) -0.0142(11) 0.0150(11)
C3 0.0532(19) 0.068(2) 0.065(2) 0.0167(17) -0.0326(16) 0.0052(16)
C4 0.0418(15) 0.0520(17) 0.065(2) 0.0073(14) -0.0268(14) -0.0009(13)
O5 0.057(3) 0.088(3) 0.0293(19) 0.0081(19) 0.0002(17) 0.018(2)
O6 0.042(2) 0.064(3) 0.062(3) 0.011(2) -0.0242(19) 0.0157(19)
N1 0.042(3) 0.057(3) 0.042(2) -0.007(2) -0.010(2) 0.014(2)
O2 0.0323(9) 0.0592(12) 0.0591(12) -0.0007(10) -0.0239(9) 0.0128(9)
C10 0.0292(12) 0.0477(14) 0.0518(15) -0.0094(12) -0.0142(11) 0.0124(11)
C11 0.0380(14) 0.0541(16) 0.0567(16) -0.0219(13) -0.0251(12) 0.0198(12)
C9 0.0282(12) 0.0517(15) 0.0425(13) -0.0105(11) -0.0116(10) 0.0132(11)
C12 0.0552(19) 0.114(3) 0.065(2) -0.049(2) -0.0335(16) 0.050(2)
C13 0.0448(16) 0.097(3) 0.0629(19) -0.0357(18) -0.0297(14) 0.0451(17)
OW1 0.104(2) 0.088(2) 0.0800(19) 0.0490(17) 0.0233(17) 0.0467(18)
C14 0.0350(13) 0.0459(15) 0.0605(17) -0.0192(13) -0.0230(12) 0.0131(12)
O4 0.0361(10) 0.0631(13) 0.0631(13) -0.0291(10) -0.0293(9) 0.0230(9)
O3 0.0314(9) 0.0643(13) 0.0609(12) -0.0220(10) -0.0249(9) 0.0187(9)
N2' 0.037(2) 0.087(4) 0.053(3) -0.038(3) -0.017(2) 0.025(3)
O7' 0.047(3) 0.117(5) 0.123(5) -0.075(4) -0.039(3) 0.052(3)
O8' 0.088(5) 0.335(16) 0.133(7) -0.134(9) -0.055(5) 0.126(8)
N2 0.039(2) 0.069(3) 0.037(2) -0.006(2) -0.0095(19) 0.029(2)
O8 0.054(2) 0.103(4) 0.0312(19) -0.009(2) -0.0003(17) 0.035(3)
N1' 0.033(2) 0.065(3) 0.050(3) 0.017(2) -0.0176(19) 0.010(2)
O7 0.037(2) 0.073(3) 0.062(3) -0.037(2) -0.0231(18) 0.023(2)
O6' 0.047(3) 0.058(3) 0.116(5) 0.033(3) -0.038(3) -0.008(2)
O5' 0.075(4) 0.170(8) 0.114(6) 0.063(6) -0.046(4) -0.038(5)

loop_
_atom_type_symbol
_atom_type_description
_atom_type_scat_dispersion_real
_atom_type_scat_dispersion_imag
_atom_type_scat_source
C C 0.0033 0.0016 'International Tables Vol C Tables 4.2.6.8 and 6.1.1.4'
H H 0.0000 0.0000 'International Tables Vol C Tables 4.2.6.8 and 6.1.1.4'
N N 0.0061 0.0033 'International Tables Vol C Tables 4.2.6.8 and 6.1.1.4'
O O 0.0106 0.0060 'International Tables Vol C Tables 4.2.6.8 and 6.1.1.4'
Cu Cu 0.3201 1.2651 'International Tables Vol C Tables 4.2.6.8 and 6.1.1.4'

loop_
_geom_angle_atom_site_label_1
_geom_angle_atom_site_label_2
_geom_angle_atom_site_label_3
_geom_angle
_geom_angle_site_symmetry_1
_geom_angle_site_symmetry_3
O3 Cu1 O2 89.33(11) 8 16
O3 Cu1 O4 167.87(9) 8 11
O2 Cu1 O4 88.93(11) 16 11
O3 Cu1 O1 88.99(11) 8 .
O2 Cu1 O1 167.77(9) 16 .
O4 Cu1 O1 90.19(11) 11 .
O3 Cu1 OW1 97.95(12) 8 .
O2 Cu1 OW1 98.09(12) 16 .
O4 Cu1 OW1 94.17(12) 11 .
O1 Cu1 OW1 94.13(12) . .
O3 Cu1 Cu1 84.19(7) 8 16
O2 Cu1 Cu1 84.15(7) 16 16
O4 Cu1 Cu1 83.69(7) 11 16
O1 Cu1 Cu1 83.63(7) . 16
OW1 Cu1 Cu1 176.89(11) . 16
C1 O1 Cu1 122.78(19) . .
O1 C1 O2 126.8(2) . .
O1 C1 C2 116.5(3) . .
O2 C1 C2 116.7(3) . .
C7 C2 C3 120.8(2) . .
C7 C2 C1 119.5(3) . .
C3 C2 C1 119.7(3) . .
C9 C8 C13 116.6(2) . .
C9 C8 C5 121.9(2) . .
C13 C8 C5 121.5(3) . .
C7 C6 C5 122.2(3) . .
C7 C6 N1 115.6(3) . .
C5 C6 N1 121.9(3) . .
C4 C5 C6 117.0(2) . .
C4 C5 C8 122.1(3) . .
C6 C5 C8 120.8(2) . .
C2 C7 C6 119.0(3) . .
C2 C3 C4 118.5(3) . .
C5 C4 C3 122.5(3) . .
C5 C4 N1' 122.6(3) . .
C3 C4 N1' 113.6(3) . .
O5 N1 O6 121.8(5) . .
O5 N1 C6 117.5(5) . .
O6 N1 C6 120.3(5) . .
C1 O2 Cu1 122.53(18) . 16
C9 C10 C11 118.3(3) . .
C12 C11 C10 120.4(2) . .
C12 C11 C14 120.5(3) . .
C10 C11 C14 119.0(3) . .
C8 C9 C10 123.0(3) . .
C8 C9 N2 121.5(3) . .
C10 C9 N2 115.3(3) . .
C11 C12 C13 119.3(3) . .
C8 C13 C12 122.2(3) . .
C8 C13 N2' 121.8(3) . .
C12 C13 N2' 114.5(3) . .
O4 C14 O3 126.7(2) . .
O4 C14 C11 116.2(3) . .
O3 C14 C11 117.0(3) . .
C14 O4 Cu1 122.75(19) . 12
C14 O3 Cu1 122.53(18) . 6_454
O8' N2' O7' 119.3(6) . .
O8' N2' C13 118.2(6) . .
O7' N2' C13 121.7(4) . .
O8 N2 O7 121.7(5) . .
O8 N2 C9 117.1(5) . .
O7 N2 C9 120.7(4) . .
O5' N1' O6' 119.3(6) . .
O5' N1' C4 120.0(5) . .
O6' N1' C4 120.3(4) . .

loop_
_geom_bond_atom_site_label_1
_geom_bond_atom_site_label_2
_geom_bond_distance
_geom_bond_site_symmetry_2
Cu1 O3 1.9436(18) 8
Cu1 O2 1.9448(18) 16
Cu1 O4 1.9515(18) 11
Cu1 O1 1.9533(18) .
Cu1 OW1 2.115(3) .
Cu1 Cu1 2.6686(7) 16
O1 C1 1.259(4) .
C1 O2 1.261(4) .
C1 C2 1.503(3) .
C2 C7 1.373(4) .
C2 C3 1.381(5) .
C8 C9 1.379(4) .
C8 C13 1.380(4) .
C8 C5 1.485(3) .
C6 C7 1.382(4) .
C6 C5 1.389(4) .
C6 N1 1.402(6) .
C5 C4 1.371(4) .
C3 C4 1.389(4) .
C4 N1' 1.414(6) .
O5 N1 1.210(7) .
O6 N1 1.234(7) .
O2 Cu1 1.9448(18) 16
C10 C9 1.378(4) .
C10 C11 1.387(4) .
C11 C12 1.369(5) .
C11 C14 1.502(3) .
C9 N2 1.408(6) .
C12 C13 1.381(4) .
C13 N2' 1.414(6) .
C14 O4 1.262(4) .
C14 O3 1.263(4) .
O4 Cu1 1.9515(18) 12
O3 Cu1 1.9439(18) 6_454
N2' O8' 1.222(9) .
N2' O7' 1.224(7) .
N2 O8 1.226(7) .
N2 O7 1.232(6) .
N1' O5' 1.200(9) .
N1' O6' 1.238(7) .

loop_
_platon_squeeze_void_nr
_platon_squeeze_void_average_x
_platon_squeeze_void_average_y
_platon_squeeze_void_average_z
_platon_squeeze_void_volume
_platon_squeeze_void_count_electrons
_platon_squeeze_void_content
1 -0.008 -0.005 -0.095 13337 3923 ' '
